data_2224819
loop_
_publ_author_name
'Qin, Yan-Tao'
'Tao, Lu'
'He, Tian-Jing'
'Liu, Yan-Cheng'
'Chen, Zhen-Feng'

_publ_section_title <i>catena</i>-Poly[[(liriodenine-\k^2^<i>N</i>,<i>O</i>)lead(II)]-di-\m-chlorido]
_journal_issue 1
_journal_name_full 'Acta Crystallographica Section E'
_journal_page_first m29
_journal_paper_doi 10.1107/S1600536809051381
_journal_volume 66
_journal_year 2010
_chemical_formula_iupac '[Pb Cl2 (C17 H9 N O3)]'
_chemical_formula_moiety 'C17 H9 Cl2 N O3 Pb'
_chemical_formula_sum 'C17 H9 Cl2 N O3 Pb'
_chemical_formula_weight 553.34
_chemical_name_systematic
;
<i>catena</i>-Poly[[(liriodenine-\k^2^<i>N</i>,<i>O</i>)lead(II)]-
di-\m-chlorido]
;
_space_group_IT_number 2
_symmetry_cell_setting triclinic
_symmetry_space_group_name_Hall '-P 1'
_symmetry_space_group_name_H-M 'P -1'
_atom_sites_solution_hydrogens geom
_atom_sites_solution_primary direct
_atom_sites_solution_secondary difmap
_audit_creation_method SHELXL-97
_cell_angle_alpha 104.481(6)
_cell_angle_beta 100.479(4)
_cell_angle_gamma 99.686(4)
_cell_formula_units_Z 2
_cell_length_a 7.2280(18)
_cell_length_b 10.332(3)
_cell_length_c 11.307(3)
_cell_measurement_reflns_used 3068
_cell_measurement_temperature 293(2)
_cell_measurement_theta_max 25.3
_cell_measurement_theta_min 3.1
_cell_volume 783.4(4)
_computing_cell_refinement 'CrystalClear (Rigaku, 1999)'
_computing_data_collection 'CrystalClear (Rigaku, 1999)'
_computing_data_reduction 'CrystalStructure (Rigaku/MSC & Rigaku, 2000)'
_computing_molecular_graphics 'SHELXTL (Sheldrick, 2008)'
_computing_publication_material 'SHELXTL (Sheldrick, 2008)'
_computing_structure_refinement 'SHELXL-97 (Sheldrick, 2008)'
_computing_structure_solution 'SHELXS-97 (Sheldrick, 2008)'
_diffrn_ambient_temperature 293(2)
_diffrn_detector_area_resol_mean 7.31
_diffrn_measured_fraction_theta_full 0.994
_diffrn_measured_fraction_theta_max 0.994
_diffrn_measurement_device_type 'Rigaku Mercury CCD'
_diffrn_measurement_method \w
_diffrn_radiation_monochromator graphite
_diffrn_radiation_source 'fine-focus sealed tube'
_diffrn_radiation_type MoK\a
_diffrn_radiation_wavelength 0.71070
_diffrn_reflns_av_R_equivalents 0.040
_diffrn_reflns_av_sigmaI/netI 0.053
_diffrn_reflns_limit_h_max 8
_diffrn_reflns_limit_h_min -8
_diffrn_reflns_limit_k_max 12
_diffrn_reflns_limit_k_min -12
_diffrn_reflns_limit_l_max 11
_diffrn_reflns_limit_l_min -13
_diffrn_reflns_number 7685
_diffrn_reflns_theta_full 25.3
_diffrn_reflns_theta_max 25.3
_diffrn_reflns_theta_min 3.1
_diffrn_standards_decay_% 0
_diffrn_standards_number 0
_exptl_absorpt_coefficient_mu 11.125
_exptl_absorpt_correction_T_max 0.188
_exptl_absorpt_correction_T_min 0.077
_exptl_absorpt_correction_type multi-scan
_exptl_absorpt_process_details '(REQAB; Jacobson, 1998)'
_exptl_crystal_colour brown-red
_exptl_crystal_density_diffrn 2.346
_exptl_crystal_density_method 'not measured'
_exptl_crystal_description block
_exptl_crystal_F_000 516
_exptl_crystal_size_max 0.35
_exptl_crystal_size_mid 0.20
_exptl_crystal_size_min 0.15
_refine_diff_density_max 1.19
_refine_diff_density_min -1.28
_refine_ls_extinction_method none
_refine_ls_goodness_of_fit_ref 1.05
_refine_ls_hydrogen_treatment constr
_refine_ls_matrix_type full
_refine_ls_number_parameters 218
_refine_ls_number_reflns 2847
_refine_ls_number_restraints 0
_refine_ls_restrained_S_all 1.05
_refine_ls_R_factor_all 0.039
_refine_ls_R_factor_gt 0.033
_refine_ls_shift/su_max_lt 0.001
_refine_ls_shift/su_mean 0.000
_refine_ls_structure_factor_coef Fsqd
_refine_ls_weighting_details 'calc w=1/[\s^2^(Fo^2^)+(0.0269P)^2^] where P=(Fo^2^+2Fc^2^)/3'
_refine_ls_weighting_scheme calc
_refine_ls_wR_factor_gt 0.063
_refine_ls_wR_factor_ref 0.065
_reflns_number_gt 2545
_reflns_number_total 2847
_reflns_threshold_expression I>2\s(I)
_cod_data_source_file ya2112.cif
_cod_data_source_block I
_cod_original_cell_volume 783.4(3)
_cod_database_code 2224819
_cod_database_fobs_code 2224819

loop_
_symmetry_equiv_pos_as_xyz
'x, y, z'
'-x, -y, -z'

loop_
_atom_site_type_symbol
_atom_site_label
_atom_site_fract_x
_atom_site_fract_y
_atom_site_fract_z
_atom_site_U_iso_or_equiv
_atom_site_adp_type
_atom_site_calc_flag
_atom_site_refinement_flags
_atom_site_occupancy
_atom_site_disorder_assembly
_atom_site_disorder_group
Pb Pb1 0.19801(4) 0.42620(2) 0.40684(2) 0.03726(11) Uani d . 1 . .
Cl Cl1 -0.1055(3) 0.29827(18) 0.4893(2) 0.0629(6) Uani d . 1 . .
Cl Cl2 0.4274(3) 0.44005(18) 0.62730(15) 0.0502(5) Uani d . 1 . .
O O1 0.1822(7) 0.3210(4) 0.1636(4) 0.0497(12) Uani d . 1 . .
O O2 0.3150(8) -0.4078(5) 0.0294(4) 0.0578(14) Uani d . 1 . .
O O3 0.2905(7) -0.2806(4) -0.1103(4) 0.0480(12) Uani d . 1 . .
N N1 0.2587(7) 0.1823(5) 0.3329(4) 0.0326(12) Uani d . 1 . .
C C1 0.2820(9) 0.1075(7) 0.4135(6) 0.0398(16) Uani d . 1 . .
H H1 0.2900 0.1488 0.4979 0.048 Uiso calc R 1 . .
C C2 0.2945(9) -0.0270(7) 0.3773(6) 0.0395(15) Uani d . 1 . .
H H2 0.3066 -0.0751 0.4366 0.047 Uiso calc R 1 . .
C C3 0.2895(8) -0.0921(6) 0.2529(5) 0.0313(14) Uani d . 1 . .
C C4 0.2695(8) -0.0126(6) 0.1654(5) 0.0273(13) Uani d . 1 . .
C C5 0.2517(8) 0.1231(6) 0.2115(5) 0.0276(13) Uani d . 1 . .
C C6 0.2153(8) 0.2068(6) 0.1253(5) 0.0302(14) Uani d . 1 . .
C C7 0.2194(8) 0.1492(6) -0.0059(5) 0.0303(14) Uani d . 1 . .
C C8 0.1938(9) 0.2315(6) -0.0863(6) 0.0365(15) Uani d . 1 . .
H H8 0.1783 0.3203 -0.0549 0.044 Uiso calc R 1 . .
C C9 0.1914(9) 0.1812(7) -0.2120(6) 0.0420(16) Uani d . 1 . .
H H9 0.1775 0.2360 -0.2655 0.050 Uiso calc R 1 . .
C C10 0.2102(9) 0.0463(7) -0.2573(6) 0.0447(17) Uani d . 1 . .
H H10 0.2059 0.0111 -0.3421 0.054 Uiso calc R 1 . .
C C11 0.2351(9) -0.0361(6) -0.1792(5) 0.0349(15) Uani d . 1 . .
H H11 0.2488 -0.1250 -0.2117 0.042 Uiso calc R 1 . .
C C12 0.2399(7) 0.0135(6) -0.0515(5) 0.0252(13) Uani d . 1 . .
C C13 0.2642(8) -0.0694(6) 0.0357(5) 0.0259(13) Uani d . 1 . .
C C14 0.2808(9) -0.2026(6) 0.0034(6) 0.0360(15) Uani d . 1 . .
C C15 0.2995(9) -0.2795(6) 0.0903(6) 0.0374(15) Uani d . 1 . .
C C16 0.3033(9) -0.2300(6) 0.2118(6) 0.0401(16) Uani d . 1 . .
H H16 0.3144 -0.2837 0.2666 0.048 Uiso calc R 1 . .
C C17 0.2998(14) -0.4135(7) -0.0990(7) 0.066(2) Uani d . 1 . .
H H17A 0.1845 -0.4802 -0.1511 0.079 Uiso calc R 1 . .
H H17B 0.4111 -0.4405 -0.1261 0.079 Uiso calc R 1 . .

loop_
_atom_site_aniso_label
_atom_site_aniso_U_11
_atom_site_aniso_U_22
_atom_site_aniso_U_33
_atom_site_aniso_U_12
_atom_site_aniso_U_13
_atom_site_aniso_U_23
Pb1 0.04943(18) 0.03102(16) 0.03286(16) 0.01243(12) 0.01518(11) 0.00575(10)
Cl1 0.0760(14) 0.0351(10) 0.0866(14) 0.0132(9) 0.0457(12) 0.0144(9)
Cl2 0.0624(12) 0.0544(11) 0.0345(9) 0.0071(9) 0.0160(8) 0.0146(8)
O1 0.086(4) 0.034(3) 0.032(3) 0.023(3) 0.013(2) 0.008(2)
O2 0.101(4) 0.032(3) 0.048(3) 0.027(3) 0.027(3) 0.011(2)
O3 0.080(4) 0.032(3) 0.035(3) 0.022(2) 0.020(2) 0.005(2)
N1 0.040(3) 0.033(3) 0.024(3) 0.011(2) 0.006(2) 0.008(2)
C1 0.053(4) 0.044(4) 0.024(3) 0.016(3) 0.007(3) 0.009(3)
C2 0.052(4) 0.038(4) 0.034(4) 0.017(3) 0.011(3) 0.015(3)
C3 0.033(3) 0.032(4) 0.030(3) 0.009(3) 0.006(3) 0.012(3)
C4 0.022(3) 0.028(3) 0.032(3) 0.006(3) 0.009(2) 0.008(3)
C5 0.031(3) 0.023(3) 0.027(3) 0.006(3) 0.007(2) 0.004(2)
C6 0.032(3) 0.023(3) 0.029(3) 0.002(3) 0.004(3) 0.002(3)
C7 0.028(3) 0.031(3) 0.030(3) 0.004(3) 0.008(3) 0.006(3)
C8 0.047(4) 0.030(4) 0.031(3) 0.003(3) 0.009(3) 0.010(3)
C9 0.055(4) 0.037(4) 0.040(4) 0.010(3) 0.014(3) 0.019(3)
C10 0.049(4) 0.053(5) 0.028(3) 0.006(4) 0.014(3) 0.006(3)
C11 0.039(4) 0.034(4) 0.031(3) 0.006(3) 0.012(3) 0.007(3)
C12 0.023(3) 0.024(3) 0.028(3) 0.004(2) 0.008(2) 0.004(2)
C13 0.025(3) 0.023(3) 0.030(3) 0.009(2) 0.010(2) 0.003(2)
C14 0.043(4) 0.033(4) 0.033(4) 0.011(3) 0.017(3) 0.003(3)
C15 0.046(4) 0.024(3) 0.048(4) 0.014(3) 0.018(3) 0.012(3)
C16 0.054(4) 0.031(4) 0.044(4) 0.013(3) 0.018(3) 0.018(3)
C17 0.116(7) 0.034(4) 0.046(5) 0.021(4) 0.024(5) 0.003(3)

loop_
_atom_type_symbol
_atom_type_description
_atom_type_scat_dispersion_real
_atom_type_scat_dispersion_imag
_atom_type_scat_source
C C 0.0033 0.0016 'International Tables Vol C Tables 4.2.6.8 and 6.1.1.4'
H H 0.0000 0.0000 'International Tables Vol C Tables 4.2.6.8 and 6.1.1.4'
Cl Cl 0.1484 0.1585 'International Tables Vol C Tables 4.2.6.8 and 6.1.1.4'
N N 0.0061 0.0033 'International Tables Vol C Tables 4.2.6.8 and 6.1.1.4'
O O 0.0106 0.0060 'International Tables Vol C Tables 4.2.6.8 and 6.1.1.4'
Pb Pb -3.3944 10.1111 'International Tables Vol C Tables 4.2.6.8 and 6.1.1.4'

loop_
_geom_angle_atom_site_label_1
_geom_angle_atom_site_label_2
_geom_angle_atom_site_label_3
_geom_angle_site_symmetry_1
_geom_angle_site_symmetry_3
_geom_angle
_geom_angle_publ_flag
N1 Pb1 O1 . . 61.78(14) ?
N1 Pb1 Cl2 . . 84.80(11) ?
O1 Pb1 Cl2 . . 136.98(11) ?
N1 Pb1 Cl1 . . 84.76(11) ?
O1 Pb1 Cl1 . . 114.05(11) ?
Cl2 Pb1 Cl1 . . 86.77(6) ?
N1 Pb1 Cl2 . 2_666 93.28(11) ?
O1 Pb1 Cl2 . 2_666 75.61(11) ?
Cl2 Pb1 Cl2 . 2_666 80.49(5) ?
Cl1 Pb1 Cl2 . 2_666 167.23(6) ?
N1 Pb1 Cl1 . 2_566 174.35(11) ?
O1 Pb1 Cl1 . 2_566 122.56(10) ?
Cl2 Pb1 Cl1 . 2_566 92.96(6) ?
Cl1 Pb1 Cl1 . 2_566 89.95(5) ?
Cl2 Pb1 Cl1 2_666 2_566 91.45(5) ?
Pb1 Cl1 Pb1 . 2_566 90.05(5) ?
Pb1 Cl2 Pb1 . 2_666 99.51(5) ?
C6 O1 Pb1 . . 120.2(4) ?
C15 O2 C17 . . 107.0(5) ?
C14 O3 C17 . . 107.2(5) ?
C1 N1 C5 . . 118.2(5) ?
C1 N1 Pb1 . . 120.4(4) ?
C5 N1 Pb1 . . 121.2(4) ?
N1 C1 C2 . . 123.1(5) ?
N1 C1 H1 . . 118.5 ?
C2 C1 H1 . . 118.5 ?
C1 C2 C3 . . 120.7(6) ?
C1 C2 H2 . . 119.7 ?
C3 C2 H2 . . 119.7 ?
C2 C3 C16 . . 122.5(5) ?
C2 C3 C4 . . 117.1(5) ?
C16 C3 C4 . . 120.4(5) ?
C5 C4 C13 . . 120.8(5) ?
C5 C4 C3 . . 117.6(5) ?
C13 C4 C3 . . 121.6(5) ?
N1 C5 C4 . . 123.2(5) ?
N1 C5 C6 . . 116.2(5) ?
C4 C5 C6 . . 120.5(5) ?
O1 C6 C7 . . 121.7(5) ?
O1 C6 C5 . . 120.5(5) ?
C7 C6 C5 . . 117.8(5) ?
C8 C7 C12 . . 121.0(5) ?
C8 C7 C6 . . 117.6(5) ?
C12 C7 C6 . . 121.3(5) ?
C9 C8 C7 . . 120.2(6) ?
C9 C8 H8 . . 119.9 ?
C7 C8 H8 . . 119.9 ?
C8 C9 C10 . . 118.7(6) ?
C8 C9 H9 . . 120.6 ?
C10 C9 H9 . . 120.6 ?
C11 C10 C9 . . 121.7(6) ?
C11 C10 H10 . . 119.2 ?
C9 C10 H10 . . 119.2 ?
C10 C11 C12 . . 120.4(6) ?
C10 C11 H11 . . 119.8 ?
C12 C11 H11 . . 119.8 ?
C11 C12 C7 . . 118.0(5) ?
C11 C12 C13 . . 122.9(5) ?
C7 C12 C13 . . 119.1(5) ?
C14 C13 C4 . . 114.7(5) ?
C14 C13 C12 . . 125.1(5) ?
C4 C13 C12 . . 120.3(5) ?
O3 C14 C13 . . 127.8(6) ?
O3 C14 C15 . . 109.0(5) ?
C13 C14 C15 . . 123.1(5) ?
C16 C15 O2 . . 127.3(6) ?
C16 C15 C14 . . 123.8(6) ?
O2 C15 C14 . . 108.8(5) ?
C15 C16 C3 . . 116.5(6) ?
C15 C16 H16 . . 121.8 ?
C3 C16 H16 . . 121.8 ?
O2 C17 O3 . . 107.6(5) ?
O2 C17 H17A . . 110.2 ?
O3 C17 H17A . . 110.2 ?
O2 C17 H17B . . 110.2 ?
O3 C17 H17B . . 110.2 ?
H17A C17 H17B . . 108.5 ?

loop_
_geom_bond_atom_site_label_1
_geom_bond_atom_site_label_2
_geom_bond_site_symmetry_2
_geom_bond_distance
_geom_bond_publ_flag
Pb1 N1 . 2.587(5) ?
Pb1 O1 . 2.666(4) ?
Pb1 Cl2 . 2.6872(18) ?
Pb1 Cl1 . 2.7952(18) ?
Pb1 Cl2 2_666 2.9626(18) ?
Pb1 Cl1 2_566 3.031(2) ?
Cl1 Pb1 2_566 3.031(2) ?
Cl2 Pb1 2_666 2.9626(18) ?
O1 C6 . 1.230(7) ?
O2 C15 . 1.366(7) ?
O2 C17 . 1.422(8) ?
O3 C14 . 1.356(7) ?
O3 C17 . 1.422(8) ?
N1 C1 . 1.340(7) ?
N1 C5 . 1.344(7) ?
C1 C2 . 1.370(9) ?
C1 H1 . 0.9300 ?
C2 C3 . 1.390(8) ?
C2 H2 . 0.9300 ?
C3 C16 . 1.411(8) ?
C3 C4 . 1.438(8) ?
C4 C5 . 1.405(8) ?
C4 C13 . 1.428(7) ?
C5 C6 . 1.474(8) ?
C6 C7 . 1.462(8) ?
C7 C8 . 1.401(8) ?
C7 C12 . 1.411(8) ?
C8 C9 . 1.382(8) ?
C8 H8 . 0.9300 ?
C9 C10 . 1.399(9) ?
C9 H9 . 0.9300 ?
C10 C11 . 1.380(9) ?
C10 H10 . 0.9300 ?
C11 C12 . 1.397(8) ?
C11 H11 . 0.9300 ?
C12 C13 . 1.465(8) ?
C13 C14 . 1.365(8) ?
C14 C15 . 1.412(8) ?
C15 C16 . 1.334(8) ?
C16 H16 . 0.9300 ?
C17 H17A . 0.9700 ?
C17 H17B . 0.9700 ?

loop_
_geom_torsion_atom_site_label_1
_geom_torsion_atom_site_label_2
_geom_torsion_atom_site_label_3
_geom_torsion_atom_site_label_4
_geom_torsion_site_symmetry_1
_geom_torsion_site_symmetry_2
_geom_torsion_site_symmetry_3
_geom_torsion_site_symmetry_4
_geom_torsion
_geom_torsion_publ_flag
N1 Pb1 Cl1 Pb1 . . . 2_566 178.04(11) ?
O1 Pb1 Cl1 Pb1 . . . 2_566 -126.08(11) ?
Cl2 Pb1 Cl1 Pb1 . . . 2_566 92.96(6) ?
Cl2 Pb1 Cl1 Pb1 2_666 . . 2_566 96.4(2) ?
Cl1 Pb1 Cl1 Pb1 2_566 . . 2_566 0.0 ?
N1 Pb1 Cl2 Pb1 . . . 2_666 94.22(11) ?
O1 Pb1 Cl2 Pb1 . . . 2_666 56.71(16) ?
Cl1 Pb1 Cl2 Pb1 . . . 2_666 179.24(6) ?
Cl2 Pb1 Cl2 Pb1 2_666 . . 2_666 0.0 ?
Cl1 Pb1 Cl2 Pb1 2_566 . . 2_666 -90.98(6) ?
N1 Pb1 O1 C6 . . . . -1.9(4) ?
Cl2 Pb1 O1 C6 . . . . 41.5(5) ?
Cl1 Pb1 O1 C6 . . . . -71.3(5) ?
Cl2 Pb1 O1 C6 2_666 . . . 99.9(5) ?
Cl1 Pb1 O1 C6 2_566 . . . -177.8(4) ?
O1 Pb1 N1 C1 . . . . -174.8(5) ?
Cl2 Pb1 N1 C1 . . . . 33.3(4) ?
Cl1 Pb1 N1 C1 . . . . -53.9(4) ?
Cl2 Pb1 N1 C1 2_666 . . . 113.5(4) ?
O1 Pb1 N1 C5 . . . . -0.4(4) ?
Cl2 Pb1 N1 C5 . . . . -152.2(4) ?
Cl1 Pb1 N1 C5 . . . . 120.5(4) ?
Cl2 Pb1 N1 C5 2_666 . . . -72.1(4) ?
C5 N1 C1 C2 . . . . -1.5(9) ?
Pb1 N1 C1 C2 . . . . 173.0(5) ?
N1 C1 C2 C3 . . . . 2.0(10) ?
C1 C2 C3 C16 . . . . 179.6(6) ?
C1 C2 C3 C4 . . . . -0.4(9) ?
C2 C3 C4 C5 . . . . -1.6(8) ?
C16 C3 C4 C5 . . . . 178.4(5) ?
C2 C3 C4 C13 . . . . 179.6(5) ?
C16 C3 C4 C13 . . . . -0.4(8) ?
C1 N1 C5 C4 . . . . -0.7(8) ?
Pb1 N1 C5 C4 . . . . -175.2(4) ?
C1 N1 C5 C6 . . . . 176.8(5) ?
Pb1 N1 C5 C6 . . . . 2.2(7) ?
C13 C4 C5 N1 . . . . -179.0(5) ?
C3 C4 C5 N1 . . . . 2.2(8) ?
C13 C4 C5 C6 . . . . 3.7(8) ?
C3 C4 C5 C6 . . . . -175.1(5) ?
Pb1 O1 C6 C7 . . . . -176.2(4) ?
Pb1 O1 C6 C5 . . . . 3.9(7) ?
N1 C5 C6 O1 . . . . -4.1(8) ?
C4 C5 C6 O1 . . . . 173.4(5) ?
N1 C5 C6 C7 . . . . 176.0(5) ?
C4 C5 C6 C7 . . . . -6.5(8) ?
O1 C6 C7 C8 . . . . 3.1(9) ?
C5 C6 C7 C8 . . . . -177.1(5) ?
O1 C6 C7 C12 . . . . -174.1(5) ?
C5 C6 C7 C12 . . . . 5.7(8) ?
C12 C7 C8 C9 . . . . -1.1(9) ?
C6 C7 C8 C9 . . . . -178.3(6) ?
C7 C8 C9 C10 . . . . 1.6(9) ?
C8 C9 C10 C11 . . . . -1.4(10) ?
C9 C10 C11 C12 . . . . 0.8(10) ?
C10 C11 C12 C7 . . . . -0.3(8) ?
C10 C11 C12 C13 . . . . 179.4(6) ?
C8 C7 C12 C11 . . . . 0.4(8) ?
C6 C7 C12 C11 . . . . 177.6(5) ?
C8 C7 C12 C13 . . . . -179.3(5) ?
C6 C7 C12 C13 . . . . -2.2(8) ?
C5 C4 C13 C14 . . . . -179.2(5) ?
C3 C4 C13 C14 . . . . -0.5(8) ?
C5 C4 C13 C12 . . . . 0.0(8) ?
C3 C4 C13 C12 . . . . 178.8(5) ?
C11 C12 C13 C14 . . . . -1.3(9) ?
C7 C12 C13 C14 . . . . 178.4(5) ?
C11 C12 C13 C4 . . . . 179.5(5) ?
C7 C12 C13 C4 . . . . -0.8(8) ?
C17 O3 C14 C13 . . . . -177.9(7) ?
C17 O3 C14 C15 . . . . 4.7(7) ?
C4 C13 C14 O3 . . . . -176.3(6) ?
C12 C13 C14 O3 . . . . 4.5(10) ?
C4 C13 C14 C15 . . . . 0.8(9) ?
C12 C13 C14 C15 . . . . -178.5(6) ?
C17 O2 C15 C16 . . . . 179.0(7) ?
C17 O2 C15 C14 . . . . -1.8(8) ?
O3 C14 C15 C16 . . . . 177.3(6) ?
C13 C14 C15 C16 . . . . -0.2(10) ?
O3 C14 C15 O2 . . . . -1.8(7) ?
C13 C14 C15 O2 . . . . -179.4(6) ?
O2 C15 C16 C3 . . . . 178.3(6) ?
C14 C15 C16 C3 . . . . -0.7(10) ?
C2 C3 C16 C15 . . . . -179.0(6) ?
C4 C3 C16 C15 . . . . 0.9(9) ?
C15 O2 C17 O3 . . . . 4.7(8) ?
C14 O3 C17 O2 . . . . -5.8(8) ?
